data_7208563
loop_
_publ_author_name
'Ma, Jie'
'Jiang, Fei-Long'
'Chen, Lian'
'Wu, Ming-Yan'
'Zhang, Shu-Quan'
'Xiong, Ke-cai'
'Han, Dong'
'Hong, Mao-Chun'

_publ_section_title
;
 Structure and photoluminescent properties of lanthanide coordination
 polymers based on two isomers of iminodiacetic acid substituted
 isophthalate and terephthalate ligands
;
_journal_issue 18
_journal_name_full CrystEngComm
_journal_page_first 6055
_journal_paper_doi 10.1039/c2ce25655j
_journal_volume 14
_journal_year 2012
_chemical_formula_moiety 'C12 H11 N O9.50 Sm'
_chemical_formula_sum 'C12 H11 N O9.5 Sm'
_chemical_formula_weight 471.57
_chemical_name_systematic
;
?
;
_space_group_IT_number 88
_symmetry_cell_setting tetragonal
_symmetry_space_group_name_Hall '-I 4ad'
_symmetry_space_group_name_H-M 'I 41/a :2'
_atom_sites_solution_hydrogens geom
_atom_sites_solution_primary direct
_atom_sites_solution_secondary difmap
_audit_creation_method SHELXL-97
_cell_angle_alpha 90.00
_cell_angle_beta 90.00
_cell_angle_gamma 90.00
_cell_formula_units_Z 16
_cell_length_a 21.5765(4)
_cell_length_b 21.5765(4)
_cell_length_c 11.3469(4)
_cell_measurement_reflns_used 8209
_cell_measurement_temperature 293.1500
_cell_measurement_theta_max 27.4623
_cell_measurement_theta_min 2.0279
_cell_volume 5282.5(2)
_computing_cell_refinement CrystalClear
_computing_data_collection 'CrystalClear (Rigaku, 2000)'
_computing_data_reduction CrystalClear
_computing_molecular_graphics 'SHELXL-97 (Sheldrick, 1997)'
_computing_publication_material 'SHELXL-97 (Sheldrick, 1997)'
_computing_structure_refinement 'SHELXL-97 (Sheldrick, 1997)'
_computing_structure_solution 'SHELXS-97 (Sheldrick, 1990)'
_diffrn_ambient_temperature 293.1500
_diffrn_measured_fraction_theta_full 0.992
_diffrn_measured_fraction_theta_max 0.992
_diffrn_measurement_device_type 'Saturn70 CCD area-detector'
_diffrn_measurement_method \w
_diffrn_radiation_monochromator graphite
_diffrn_radiation_source 'fine-focus sealed tube'
_diffrn_radiation_type MoK\a
_diffrn_radiation_wavelength 0.71073
_diffrn_reflns_av_R_equivalents 0.0417
_diffrn_reflns_av_sigmaI/netI 0.0321
_diffrn_reflns_limit_h_max 27
_diffrn_reflns_limit_h_min -28
_diffrn_reflns_limit_k_max 28
_diffrn_reflns_limit_k_min -27
_diffrn_reflns_limit_l_max 14
_diffrn_reflns_limit_l_min -14
_diffrn_reflns_number 19813
_diffrn_reflns_theta_full 27.46
_diffrn_reflns_theta_max 27.46
_diffrn_reflns_theta_min 2.67
_exptl_absorpt_coefficient_mu 4.505
_exptl_absorpt_correction_T_max 1.0000
_exptl_absorpt_correction_T_min 0.9503
_exptl_absorpt_correction_type multi-scan
_exptl_absorpt_process_details '(CrystalClear; Rigaku, 2000)'
_exptl_crystal_colour Colorless
_exptl_crystal_density_diffrn 2.372
_exptl_crystal_density_method 'not measured'
_exptl_crystal_description block
_exptl_crystal_F_000 3648
_exptl_crystal_size_max 0.1000
_exptl_crystal_size_mid 0.1000
_exptl_crystal_size_min 0.0500
_refine_diff_density_max 0.901
_refine_diff_density_min -0.381
_refine_diff_density_rms 0.095
_refine_ls_extinction_method none
_refine_ls_goodness_of_fit_ref 1.036
_refine_ls_hydrogen_treatment constr
_refine_ls_matrix_type full
_refine_ls_number_parameters 211
_refine_ls_number_reflns 2999
_refine_ls_number_restraints 12
_refine_ls_restrained_S_all 1.056
_refine_ls_R_factor_all 0.0204
_refine_ls_R_factor_gt 0.0178
_refine_ls_shift/su_max 0.002
_refine_ls_shift/su_mean 0.000
_refine_ls_structure_factor_coef Fsqd
_refine_ls_weighting_details 'calc w=1/[\s^2^(Fo^2^)+(0.0271P)^2^+3.5262P] where P=(Fo^2^+2Fc^2^)/3'
_refine_ls_weighting_scheme calc
_refine_ls_wR_factor_gt 0.0482
_refine_ls_wR_factor_ref 0.0494
_reflns_number_gt 2750
_reflns_number_total 2999
_reflns_threshold_expression >2sigma(I)
_cod_data_source_file c2ce25655j.txt
_cod_data_source_block complex6
_cod_depositor_comments
;
The following automatic conversions were performed:

'_exptl_absorpt_correction_type' value 'Multi-scan' changed to
'multi-scan' according to
/home/saulius/struct/CIF-dictionaries/cif_core.dic dictionary named
'cif_core.dic' version 2.4.1 from 2010-06-29.

Automatic conversion script
Id: cif_fix_values 1891 2012-01-12 08:04:46Z andrius 
;
_cod_original_sg_symbol_H-M I41/a
_cod_original_formula_sum 'C12 H11 N O9.50 Sm'
_cod_database_code 7208563

loop_
_symmetry_equiv_pos_as_xyz
'x, y, z'
'-y+3/4, x+1/4, z+1/4'
'-x, -y+1/2, z'
'y+1/4, -x+1/4, z+1/4'
'x+1/2, y+1/2, z+1/2'
'-y+5/4, x+3/4, z+3/4'
'-x+1/2, -y+1, z+1/2'
'y+3/4, -x+3/4, z+3/4'
'-x, -y, -z'
'y-3/4, -x-1/4, -z-1/4'
'x, y-1/2, -z'
'-y-1/4, x-1/4, -z-1/4'
'-x+1/2, -y+1/2, -z+1/2'
'y-1/4, -x+1/4, -z+1/4'
'x+1/2, y, -z+1/2'
'-y+1/4, x+1/4, -z+1/4'

loop_
_atom_site_label
_atom_site_type_symbol
_atom_site_fract_x
_atom_site_fract_y
_atom_site_fract_z
_atom_site_U_iso_or_equiv
_atom_site_adp_type
_atom_site_occupancy
_atom_site_symmetry_multiplicity
_atom_site_calc_flag
_atom_site_refinement_flags
_atom_site_disorder_assembly
_atom_site_disorder_group
Sm1 Sm 0.427757(6) 0.936179(6) 0.030582(10) 0.01118(6) Uani 1 1 d . . .
O1 O 0.50522(8) 1.00742(8) 0.11647(15) 0.0159(4) Uani 1 1 d . . .
N1 N 0.43745(10) 0.93805(10) 0.2717(2) 0.0132(4) Uani 1 1 d . . .
C1 C 0.49328(12) 1.05599(12) 0.1777(2) 0.0163(5) Uani 1 1 d . . .
O4 O 0.26566(11) 1.02663(11) 0.53818(19) 0.0336(5) Uani 1 1 d . . .
O2 O 0.51452(9) 1.10749(9) 0.14636(18) 0.0249(5) Uani 1 1 d . . .
C2 C 0.45175(12) 1.05224(13) 0.2834(2) 0.0164(5) Uani 1 1 d . . .
O3 O 0.30853(10) 1.11052(11) 0.61188(19) 0.0365(6) Uani 1 1 d . . .
C3 C 0.43926(14) 1.10811(13) 0.3404(3) 0.0242(6) Uani 1 1 d . . .
H3 H 0.4617 1.1441 0.3180 0.029 Uiso 1 1 calc R . .
C4 C 0.39543(14) 1.11261(14) 0.4281(3) 0.0274(7) Uani 1 1 d . . .
H4 H 0.3889 1.1506 0.4686 0.033 Uiso 1 1 calc R . .
O5 O 0.33105(8) 0.92806(9) 0.14817(17) 0.0218(4) Uani 1 1 d . . .
C5 C 0.36112(13) 1.06061(14) 0.4559(2) 0.0214(6) Uani 1 1 d . . .
O6 O 0.28724(9) 0.86938(9) 0.28924(16) 0.0207(4) Uani 1 1 d . . .
C6 C 0.37363(13) 1.00338(13) 0.4031(2) 0.0191(6) Uani 1 1 d . . .
H6 H 0.3496 0.9681 0.4237 0.023 Uiso 1 1 calc R . .
O7 O 0.50873(10) 0.87496(10) 0.11268(18) 0.0267(5) Uani 1 1 d . . .
C7 C 0.42078(12) 0.99775(12) 0.3211(2) 0.0143(5) Uani 1 1 d . . .
O8 O 0.58463(10) 0.85915(12) 0.2412(2) 0.0390(6) Uani 1 1 d . . .
C8 C 0.30951(13) 1.06793(14) 0.5425(2) 0.0228(6) Uani 1 1 d . . .
O9 O 0.5000 0.7500 0.4405(13) 0.140(5) Uani 0.615(12) 2 d SPU A 1
C9 C 0.39461(12) 0.88755(12) 0.3009(2) 0.0165(5) Uani 1 1 d . . .
H9A H 0.3889 0.8860 0.3874 0.020 Uiso 1 1 calc R . .
H9B H 0.4130 0.8477 0.2756 0.020 Uiso 1 1 calc R . .
O9' O 0.5000 0.7500 0.2773(10) 0.058(4) Uani 0.385(12) 2 d SPU A 2
C10 C 0.33218(12) 0.89552(12) 0.2424(2) 0.0146(5) Uani 1 1 d . . .
C11 C 0.50162(12) 0.92003(14) 0.3055(2) 0.0203(6) Uani 1 1 d . . .
H11A H 0.5001 0.8961 0.3799 0.024 Uiso 1 1 calc R . .
H11B H 0.5262 0.9580 0.3202 0.024 Uiso 1 1 calc R . .
C12 C 0.53396(13) 0.88140(14) 0.2118(3) 0.0223(6) Uani 1 1 d . . .
H4A H 0.2378 1.0395 0.5856 0.16(3) Uiso 1 1 d R . .

loop_
_atom_site_aniso_label
_atom_site_aniso_U_11
_atom_site_aniso_U_22
_atom_site_aniso_U_33
_atom_site_aniso_U_23
_atom_site_aniso_U_13
_atom_site_aniso_U_12
Sm1 0.01137(8) 0.00961(8) 0.01256(8) -0.00003(4) 0.00126(5) -0.00185(5)
O1 0.0167(9) 0.0164(9) 0.0147(8) -0.0041(7) 0.0038(7) -0.0027(7)
N1 0.0095(10) 0.0137(11) 0.0164(11) -0.0004(8) 0.0016(8) 0.0000(8)
C1 0.0135(13) 0.0181(14) 0.0174(12) -0.0018(10) -0.0008(10) -0.0036(10)
O4 0.0262(12) 0.0408(14) 0.0338(12) -0.0163(10) 0.0125(10) -0.0097(10)
O2 0.0311(12) 0.0178(10) 0.0259(11) -0.0040(8) 0.0131(9) -0.0079(9)
C2 0.0145(13) 0.0200(14) 0.0148(12) -0.0029(10) 0.0015(10) -0.0007(11)
O3 0.0365(13) 0.0387(13) 0.0341(12) -0.0245(10) 0.0170(10) -0.0079(10)
C3 0.0292(16) 0.0185(14) 0.0248(14) -0.0034(12) 0.0070(12) -0.0063(12)
C4 0.0312(17) 0.0226(15) 0.0284(15) -0.0105(12) 0.0102(13) -0.0020(13)
O5 0.0109(9) 0.0312(11) 0.0231(10) 0.0080(8) -0.0001(8) -0.0042(8)
C5 0.0217(15) 0.0251(15) 0.0174(13) -0.0062(11) 0.0038(11) -0.0003(12)
O6 0.0148(10) 0.0261(11) 0.0213(10) 0.0046(8) 0.0031(8) -0.0079(8)
C6 0.0170(13) 0.0215(14) 0.0187(13) -0.0019(11) 0.0029(11) -0.0015(11)
O7 0.0294(12) 0.0279(11) 0.0229(11) -0.0001(9) 0.0009(9) 0.0147(9)
C7 0.0136(12) 0.0164(13) 0.0130(11) -0.0029(10) -0.0008(10) 0.0006(10)
O8 0.0193(12) 0.0527(16) 0.0449(13) 0.0069(12) -0.0003(10) 0.0205(11)
C8 0.0218(15) 0.0269(16) 0.0197(14) -0.0050(11) 0.0039(11) 0.0012(12)
O9 0.062(6) 0.151(8) 0.206(10) 0.000 0.000 -0.004(6)
C9 0.0165(13) 0.0146(13) 0.0184(12) 0.0023(10) 0.0022(10) 0.0005(10)
O9' 0.030(5) 0.050(6) 0.093(8) 0.000 0.000 -0.007(4)
C10 0.0131(13) 0.0132(13) 0.0175(12) -0.0026(10) 0.0023(10) 0.0003(10)
C11 0.0147(13) 0.0259(15) 0.0204(13) 0.0030(11) -0.0019(11) 0.0028(11)
C12 0.0174(14) 0.0210(15) 0.0285(15) 0.0057(12) 0.0047(11) 0.0039(11)

loop_
_atom_type_symbol
_atom_type_description
_atom_type_scat_dispersion_real
_atom_type_scat_dispersion_imag
_atom_type_scat_source
C C 0.0033 0.0016 'International Tables Vol C Tables 4.2.6.8 and 6.1.1.4'
H H 0.0000 0.0000 'International Tables Vol C Tables 4.2.6.8 and 6.1.1.4'
N N 0.0061 0.0033 'International Tables Vol C Tables 4.2.6.8 and 6.1.1.4'
O O 0.0106 0.0060 'International Tables Vol C Tables 4.2.6.8 and 6.1.1.4'
Sm Sm -0.1638 3.4418 'International Tables Vol C Tables 4.2.6.8 and 6.1.1.4'

loop_
_geom_angle_atom_site_label_1
_geom_angle_atom_site_label_2
_geom_angle_atom_site_label_3
_geom_angle
_geom_angle_site_symmetry_1
_geom_angle_site_symmetry_3
O8 Sm1 O7 76.81(9) 16_655 .
O8 Sm1 O3 75.86(8) 16_655 4_464
O7 Sm1 O3 141.34(7) . 4_464
O8 Sm1 O6 135.01(8) 16_655 6_554
O7 Sm1 O6 142.80(7) . 6_554
O3 Sm1 O6 74.61(7) 4_464 6_554
O8 Sm1 O1 148.50(8) 16_655 .
O7 Sm1 O1 72.20(7) . .
O3 Sm1 O1 133.83(7) 4_464 .
O6 Sm1 O1 72.92(6) 6_554 .
O8 Sm1 O5 72.85(8) 16_655 .
O7 Sm1 O5 111.56(7) . .
O3 Sm1 O5 85.65(7) 4_464 .
O6 Sm1 O5 71.76(7) 6_554 .
O1 Sm1 O5 113.60(6) . .
O8 Sm1 O1 125.19(7) 16_655 9_675
O7 Sm1 O1 96.08(7) . 9_675
O3 Sm1 O1 78.25(8) 4_464 9_675
O6 Sm1 O1 80.34(6) 6_554 9_675
O1 Sm1 O1 64.71(7) . 9_675
O5 Sm1 O1 150.66(6) . 9_675
O8 Sm1 O2 74.75(7) 16_655 9_675
O7 Sm1 O2 75.17(7) . 9_675
O3 Sm1 O2 71.62(8) 4_464 9_675
O6 Sm1 O2 125.06(6) 6_554 9_675
O1 Sm1 O2 102.16(6) . 9_675
O5 Sm1 O2 144.05(6) . 9_675
O1 Sm1 O2 51.36(6) 9_675 9_675
O8 Sm1 N1 98.31(7) 16_655 .
O7 Sm1 N1 64.02(7) . .
O3 Sm1 N1 147.03(7) 4_464 .
O6 Sm1 N1 88.75(6) 6_554 .
O1 Sm1 N1 63.01(6) . .
O5 Sm1 N1 61.92(6) . .
O1 Sm1 N1 127.52(6) 9_675 .
O2 Sm1 N1 139.03(7) 9_675 .
O8 Sm1 C1 99.63(8) 16_655 9_675
O7 Sm1 C1 85.44(7) . 9_675
O3 Sm1 C1 72.84(8) 4_464 9_675
O6 Sm1 C1 103.13(7) 6_554 9_675
O1 Sm1 C1 83.59(7) . 9_675
O5 Sm1 C1 158.42(7) . 9_675
O1 Sm1 C1 26.00(6) 9_675 9_675
O2 Sm1 C1 25.36(7) 9_675 9_675
N1 Sm1 C1 139.64(7) . 9_675
C1 O1 Sm1 125.85(16) . .
C1 O1 Sm1 94.53(15) . 9_675
Sm1 O1 Sm1 115.29(7) . 9_675
C7 N1 C9 114.6(2) . .
C7 N1 C11 111.3(2) . .
C9 N1 C11 109.5(2) . .
C7 N1 Sm1 112.34(15) . .
C9 N1 Sm1 99.57(15) . .
C11 N1 Sm1 108.93(15) . .
O2 C1 O1 119.8(2) . .
O2 C1 C2 119.5(2) . .
O1 C1 C2 120.6(2) . .
O2 C1 Sm1 60.37(14) . 9_675
O1 C1 Sm1 59.46(13) . 9_675
C2 C1 Sm1 179.01(19) . 9_675
C1 O2 Sm1 94.26(16) . 9_675
C3 C2 C7 119.0(2) . .
C3 C2 C1 116.1(2) . .
C7 C2 C1 124.6(2) . .
C8 O3 Sm1 167.2(2) . 6
C4 C3 C2 121.9(3) . .
C3 C4 C5 118.5(3) . .
C10 O5 Sm1 118.16(16) . .
C4 C5 C6 121.1(3) . .
C4 C5 C8 117.7(2) . .
C6 C5 C8 121.3(3) . .
C10 O6 Sm1 151.86(18) . 4_465
C7 C6 C5 120.5(3) . .
C12 O7 Sm1 127.35(18) . .
C6 C7 C2 118.5(2) . .
C6 C7 N1 121.4(2) . .
C2 C7 N1 120.2(2) . .
C12 O8 Sm1 158.1(2) . 14_565
O3 C8 O4 122.2(3) . .
O3 C8 C5 121.4(3) . .
O4 C8 C5 116.4(2) . .
N1 C9 C10 112.2(2) . .
O6 C10 O5 126.3(2) . .
O6 C10 C9 117.2(2) . .
O5 C10 C9 116.5(2) . .
N1 C11 C12 112.9(2) . .
O8 C12 O7 125.4(3) . .
O8 C12 C11 115.4(3) . .
O7 C12 C11 119.2(2) . .

loop_
_geom_bond_atom_site_label_1
_geom_bond_atom_site_label_2
_geom_bond_distance
_geom_bond_site_symmetry_2
Sm1 O8 2.344(2) 16_655
Sm1 O7 2.380(2) .
Sm1 O3 2.405(2) 4_464
Sm1 O6 2.4081(18) 6_554
Sm1 O1 2.4710(17) .
Sm1 O5 2.4829(18) .
Sm1 O1 2.5212(17) 9_675
Sm1 O2 2.5436(19) 9_675
Sm1 N1 2.744(2) .
Sm1 C1 2.918(3) 9_675
O1 C1 1.283(3) .
O1 Sm1 2.5212(17) 9_675
N1 C7 1.451(3) .
N1 C9 1.467(3) .
N1 C11 1.489(3) .
C1 O2 1.253(3) .
C1 C2 1.500(3) .
C1 Sm1 2.918(3) 9_675
O4 C8 1.301(4) .
O2 Sm1 2.5436(19) 9_675
C2 C3 1.394(4) .
C2 C7 1.419(4) .
O3 C8 1.210(3) .
O3 Sm1 2.405(2) 6
C3 C4 1.376(4) .
C4 C5 1.381(4) .
O5 C10 1.279(3) .
C5 C6 1.399(4) .
C5 C8 1.494(4) .
O6 C10 1.241(3) .
O6 Sm1 2.4081(18) 4_465
C6 C7 1.384(4) .
O7 C12 1.257(3) .
O8 C12 1.240(4) .
O8 Sm1 2.344(2) 14_565
C9 C10 1.511(4) .
C11 C12 1.521(4) .
